data_7200012
loop_
_publ_author_name
'Kendrick, John'
'Gourlay, Matthew D.'
'Neumann, Marcus A.'
'Leusen, Frank J. J.'

_publ_section_title
;
 Predicting spontaneous racemate resolution using recent developments in
 crystal structure prediction
;
_journal_issue 11
_journal_name_full CrystEngComm
_journal_page_first 2391
_journal_page_last 2399
_journal_paper_doi 10.1039/b909038j
_journal_volume 11
_journal_year 2009
_space_group_IT_number 14
_symmetry_cell_setting monoclinic
_symmetry_Int_Tables_number 14
_symmetry_space_group_name_Hall '-P 2ybc'
_symmetry_space_group_name_H-M 'P 1 21/c 1'
_cell_angle_alpha 90.000000
_cell_angle_beta 102.139679
_cell_angle_gamma 90.000000
_cell_length_a 7.899789
_cell_length_b 11.114385
_cell_length_c 13.858608
_cell_volume 1189.593
_cod_data_source_file 23HTP_racemic.cif
_cod_data_source_block 23HTP_R_3
_cod_original_sg_symbol_H-M 'P 2_1/c'
_cod_struct_determination_method theoretical
_cod_database_code 7200012

loop_
_symmetry_equiv_pos_site_id
_symmetry_equiv_pos_as_xyz
1 x,y,z
2 -x,y+1/2,-z+1/2
3 -x,-y,-z
4 x,-y+1/2,z+1/2

loop_
_atom_site_label
_atom_site_type_symbol
_atom_site_fract_x
_atom_site_fract_y
_atom_site_fract_z
C1 C 0.661257 0.200152 0.881028
C2 C 0.753520 0.177890 0.795911
C3 C 0.899314 0.272610 0.812398
N4 N 0.807660 0.374073 0.849075
C5 C 0.655024 0.338116 0.890851
O6 O 0.861930 0.483694 0.848309
C7 C 1.054126 0.230962 0.892111
C8 C 1.133763 0.121458 0.878492
H9 H 1.090510 0.069038 0.811526
C10 C 1.270754 0.079684 0.951056
H11 H 1.331112 -0.006176 0.940846
C12 C 1.332133 0.145746 1.036577
H13 H 1.438353 0.112861 1.093639
C14 C 1.256299 0.256836 1.049282
O15 O 1.322162 0.320789 1.132447
C16 C 1.116742 0.298799 0.976926
H17 H 1.058793 0.385143 0.987974
C18 C 0.959300 0.308767 0.718691
C19 C 0.679227 0.381801 0.997510
C20 C 0.489155 0.390872 0.826970
H21 H 0.530969 0.161570 0.867454
H22 H 0.736816 0.160916 0.949358
H23 H 0.803990 0.086240 0.795713
H24 H 0.665264 0.193914 0.724542
H25 H 1.255427 0.397340 1.135045
H26 H 1.054088 0.381895 0.733676
H27 H 1.021652 0.231815 0.691250
H28 H 0.849269 0.337735 0.661228
H29 H 0.800253 0.347741 1.042858
H30 H 0.680905 0.480265 1.001433
H31 H 0.571211 0.349690 1.028906
H32 H 0.498109 0.488947 0.821746
H33 H 0.462560 0.351732 0.752820
H34 H 0.379421 0.369139 0.860975
